data_7220856
loop_
_publ_author_name
'Li, Juan'
'Wang, Zhongsheng'

_publ_section_title
;
 Lithium-Coordinating Ionic Conductor for Solid-State Dye-Sensitized Solar
 Cells
;
_journal_name_full 'RSC Adv.'
_journal_paper_doi 10.1039/C5RA09688J
_journal_year 2015
_chemical_formula_sum 'C8 H15 I N2 O'
_chemical_formula_weight 282.12
_chemical_name_systematic
; 
 ? 
;
_space_group_IT_number 14
_symmetry_cell_setting monoclinic
_symmetry_space_group_name_Hall '-P 2yn'
_symmetry_space_group_name_H-M 'P 1 21/n 1'
_atom_sites_solution_hydrogens geom
_atom_sites_solution_primary direct
_atom_sites_solution_secondary difmap
_audit_creation_method SHELXL-97
_audit_update_record
;
2013-07-01 deposited with the CCDC.
2015-06-23 downloaded from the CCDC.
;
_cell_angle_alpha 90.00
_cell_angle_beta 91.900(5)
_cell_angle_gamma 90.00
_cell_formula_units_Z 4
_cell_length_a 8.701(3)
_cell_length_b 10.496(4)
_cell_length_c 12.077(5)
_cell_measurement_reflns_used 867
_cell_measurement_temperature 293(2)
_cell_measurement_theta_max 26.980
_cell_measurement_theta_min 2.841
_cell_volume 1102.3(7)
_computing_cell_refinement 'Bruker SMART'
_computing_data_collection 'Bruker SMART'
_computing_data_reduction 'Bruker SHELXTL'
_computing_molecular_graphics 'Bruker SHELXTL'
_computing_publication_material 'Bruker SHELXTL'
_computing_structure_refinement 'SHELXL-97 (Sheldrick, 1997)'
_computing_structure_solution 'SHELXS-97 (Sheldrick, 1990)'
_diffrn_ambient_temperature 293(2)
_diffrn_measured_fraction_theta_full 0.999
_diffrn_measured_fraction_theta_max 0.999
_diffrn_measurement_device_type 'CCD area detector'
_diffrn_measurement_method 'phi and omega scans'
_diffrn_radiation_monochromator graphite
_diffrn_radiation_source 'fine-focus sealed tube'
_diffrn_radiation_type MoK\a
_diffrn_radiation_wavelength 0.71073
_diffrn_reflns_av_R_equivalents 0.0368
_diffrn_reflns_av_sigmaI/netI 0.0331
_diffrn_reflns_limit_h_max 10
_diffrn_reflns_limit_h_min -9
_diffrn_reflns_limit_k_max 12
_diffrn_reflns_limit_k_min -12
_diffrn_reflns_limit_l_max 9
_diffrn_reflns_limit_l_min -14
_diffrn_reflns_number 4769
_diffrn_reflns_theta_full 26.01
_diffrn_reflns_theta_max 26.01
_diffrn_reflns_theta_min 2.57
_diffrn_standards_decay_% 4.10
_exptl_absorpt_coefficient_mu 2.868
_exptl_absorpt_correction_T_max 0.4335
_exptl_absorpt_correction_T_min 0.3934
_exptl_absorpt_correction_type multi-scan
_exptl_absorpt_process_details sadabs
_exptl_crystal_colour colorless
_exptl_crystal_density_diffrn 1.700
_exptl_crystal_density_method 'not measured'
_exptl_crystal_description block
_exptl_crystal_F_000 552
_exptl_crystal_size_max 0.40
_exptl_crystal_size_mid 0.35
_exptl_crystal_size_min 0.35
_refine_diff_density_max 0.607
_refine_diff_density_min -1.421
_refine_diff_density_rms 0.130
_refine_ls_extinction_coef 0.0352(16)
_refine_ls_extinction_expression Fc^*^=kFc[1+0.001xFc^2^\l^3^/sin(2\q)]^-1/4^
_refine_ls_extinction_method SHELXL
_refine_ls_goodness_of_fit_ref 1.018
_refine_ls_hydrogen_treatment constr
_refine_ls_matrix_type full
_refine_ls_number_parameters 113
_refine_ls_number_reflns 2160
_refine_ls_number_restraints 0
_refine_ls_restrained_S_all 1.018
_refine_ls_R_factor_all 0.0391
_refine_ls_R_factor_gt 0.0344
_refine_ls_shift/su_max 0.000
_refine_ls_shift/su_mean 0.000
_refine_ls_structure_factor_coef Fsqd
_refine_ls_weighting_details 'calc w=1/[\s^2^(Fo^2^)+(0.0555P)^2^+0.0000P] where P=(Fo^2^+2Fc^2^)/3'
_refine_ls_weighting_scheme calc
_refine_ls_wR_factor_gt 0.0831
_refine_ls_wR_factor_ref 0.0856
_reflns_number_gt 1874
_reflns_number_total 2160
_reflns_threshold_expression >2sigma(I)
_cod_data_source_file c5ra09688j2.cif
_cod_data_source_block a30306a
_cod_depositor_comments
;
The following automatic conversions were performed:

'_symmetry_cell_setting' value 'Monoclinic' changed to 'monoclinic'
according to
/usr/data/users/saulius/crontab/automatic-downloads/rss-feeds/RSC/lib/dictionaries/cif_core.dic
dictionary named 'cif_core.dic' version 2.4.2 from 2011-04-26.

Automatic conversion script
Id: cif_fix_values 3271 2015-04-21 07:52:19Z andrius 
;
_cod_original_cell_volume 1102.4(7)
_cod_original_sg_symbol_H-M P2(1)/n
_cod_database_code 7220856

loop_
_symmetry_equiv_pos_as_xyz
'x, y, z'
'-x+1/2, y+1/2, -z+1/2'
'-x, -y, -z'
'x-1/2, -y-1/2, z-1/2'

loop_
_atom_site_label
_atom_site_type_symbol
_atom_site_fract_x
_atom_site_fract_y
_atom_site_fract_z
_atom_site_U_iso_or_equiv
_atom_site_adp_type
_atom_site_occupancy
_atom_site_symmetry_multiplicity
_atom_site_calc_flag
_atom_site_refinement_flags
I1 I 0.04935(3) 0.38625(2) 0.250092(18) 0.05482(16) Uani 1 1 d .
O1 O 0.5951(3) 0.3991(2) 0.4082(2) 0.0545(6) Uani 1 1 d .
N1 N 0.5563(3) 0.4181(3) 0.1630(2) 0.0433(6) Uani 1 1 d .
N2 N 0.6928(3) 0.3403(3) 0.0339(2) 0.0436(6) Uani 1 1 d .
C1 C 0.6631(4) 0.4457(3) 0.0908(2) 0.0410(7) Uani 1 1 d .
C2 C 0.6029(4) 0.2430(3) 0.0722(3) 0.0508(8) Uani 1 1 d .
H2 H 0.6008 0.1594 0.0467 0.061 Uiso 1 1 calc R
C3 C 0.5196(4) 0.2909(3) 0.1528(3) 0.0515(8) Uani 1 1 d .
H3 H 0.4494 0.2465 0.1946 0.062 Uiso 1 1 calc R
C4 C 0.4973(4) 0.5051(4) 0.2466(3) 0.0529(8) Uani 1 1 d .
H4A H 0.3975 0.4755 0.2692 0.063 Uiso 1 1 calc R
H4B H 0.4840 0.5892 0.2145 0.063 Uiso 1 1 calc R
C5 C 0.6047(4) 0.5134(3) 0.3467(3) 0.0499(8) Uani 1 1 d .
H5A H 0.7093 0.5261 0.3236 0.060 Uiso 1 1 calc R
H5B H 0.5765 0.5852 0.3924 0.060 Uiso 1 1 calc R
C6 C 0.7088(5) 0.3954(4) 0.4944(4) 0.0634(10) Uani 1 1 d .
H6A H 0.8087 0.3896 0.4632 0.095 Uiso 1 1 calc R
H6B H 0.6921 0.3226 0.5405 0.095 Uiso 1 1 calc R
H6C H 0.7030 0.4716 0.5381 0.095 Uiso 1 1 calc R
C7 C 0.7345(5) 0.5718(4) 0.0753(3) 0.0575(9) Uani 1 1 d .
H7A H 0.6657 0.6371 0.0991 0.086 Uiso 1 1 calc R
H7B H 0.7551 0.5839 -0.0015 0.086 Uiso 1 1 calc R
H7C H 0.8290 0.5764 0.1184 0.086 Uiso 1 1 calc R
C8 C 0.8122(5) 0.3260(4) -0.0478(3) 0.0609(9) Uani 1 1 d .
H8A H 0.8140 0.4004 -0.0940 0.091 Uiso 1 1 calc R
H8B H 0.7904 0.2523 -0.0928 0.091 Uiso 1 1 calc R
H8C H 0.9104 0.3158 -0.0103 0.091 Uiso 1 1 calc R

loop_
_atom_site_aniso_label
_atom_site_aniso_U_11
_atom_site_aniso_U_22
_atom_site_aniso_U_33
_atom_site_aniso_U_23
_atom_site_aniso_U_13
_atom_site_aniso_U_12
I1 0.0480(2) 0.0639(2) 0.0526(2) 0.01016(9) 0.00282(11) -0.00059(9)
O1 0.0549(15) 0.0544(14) 0.0544(15) -0.0050(10) 0.0053(12) -0.0063(11)
N1 0.0374(14) 0.0493(14) 0.0432(14) -0.0037(12) 0.0014(11) -0.0021(11)
N2 0.0389(14) 0.0531(14) 0.0386(13) -0.0002(12) 0.0009(10) 0.0008(12)
C1 0.0366(16) 0.0462(16) 0.0400(16) 0.0040(13) -0.0024(12) 0.0015(12)
C2 0.0490(19) 0.0479(17) 0.055(2) -0.0040(15) -0.0052(15) -0.0052(15)
C3 0.0446(18) 0.0528(18) 0.057(2) 0.0037(16) 0.0052(15) -0.0116(15)
C4 0.0402(17) 0.057(2) 0.062(2) -0.0077(15) 0.0063(14) 0.0048(16)
C5 0.0463(19) 0.0502(17) 0.0534(19) -0.0111(15) 0.0068(15) -0.0027(14)
C6 0.056(2) 0.078(3) 0.056(2) -0.0050(18) 0.0032(18) 0.0102(18)
C7 0.058(2) 0.0544(18) 0.061(2) 0.0124(17) 0.0050(17) -0.0077(17)
C8 0.054(2) 0.081(3) 0.0479(19) -0.0092(18) 0.0105(16) 0.0019(19)

loop_
_atom_type_symbol
_atom_type_description
_atom_type_scat_dispersion_real
_atom_type_scat_dispersion_imag
_atom_type_scat_source
C C 0.0033 0.0016 'International Tables Vol C Tables 4.2.6.8 and 6.1.1.4'
H H 0.0000 0.0000 'International Tables Vol C Tables 4.2.6.8 and 6.1.1.4'
N N 0.0061 0.0033 'International Tables Vol C Tables 4.2.6.8 and 6.1.1.4'
O O 0.0106 0.0060 'International Tables Vol C Tables 4.2.6.8 and 6.1.1.4'
I I -0.4742 1.8119 'International Tables Vol C Tables 4.2.6.8 and 6.1.1.4'

loop_
_geom_angle_atom_site_label_1
_geom_angle_atom_site_label_2
_geom_angle_atom_site_label_3
_geom_angle
C6 O1 C5 111.0(3)
C1 N1 C3 108.6(3)
C1 N1 C4 125.8(3)
C3 N1 C4 125.4(3)
C1 N2 C2 108.7(3)
C1 N2 C8 125.9(3)
C2 N2 C8 125.0(3)
N1 C1 N2 108.0(3)
N1 C1 C7 125.8(3)
N2 C1 C7 126.2(3)
C3 C2 N2 107.1(3)
C3 C2 H2 126.4
N2 C2 H2 126.4
C2 C3 N1 107.5(3)
C2 C3 H3 126.2
N1 C3 H3 126.2
N1 C4 C5 111.5(3)
N1 C4 H4A 109.3
C5 C4 H4A 109.3
N1 C4 H4B 109.3
C5 C4 H4B 109.3
H4A C4 H4B 108.0
O1 C5 C4 109.0(3)
O1 C5 H5A 109.9
C4 C5 H5A 109.9
O1 C5 H5B 109.9
C4 C5 H5B 109.9
H5A C5 H5B 108.3
O1 C6 H6A 109.5
O1 C6 H6B 109.5
H6A C6 H6B 109.5
O1 C6 H6C 109.5
H6A C6 H6C 109.5
H6B C6 H6C 109.5
C1 C7 H7A 109.5
C1 C7 H7B 109.5
H7A C7 H7B 109.5
C1 C7 H7C 109.5
H7A C7 H7C 109.5
H7B C7 H7C 109.5
N2 C8 H8A 109.5
N2 C8 H8B 109.5
H8A C8 H8B 109.5
N2 C8 H8C 109.5
H8A C8 H8C 109.5
H8B C8 H8C 109.5

loop_
_geom_bond_atom_site_label_1
_geom_bond_atom_site_label_2
_geom_bond_distance
O1 C6 1.414(5)
O1 C5 1.415(4)
N1 C1 1.327(4)
N1 C3 1.377(4)
N1 C4 1.467(4)
N2 C1 1.332(4)
N2 C2 1.376(4)
N2 C8 1.465(5)
C1 C7 1.477(5)
C2 C3 1.331(5)
C2 H2 0.9300
C3 H3 0.9300
C4 C5 1.506(4)
C4 H4A 0.9700
C4 H4B 0.9700
C5 H5A 0.9700
C5 H5B 0.9700
C6 H6A 0.9600
C6 H6B 0.9600
C6 H6C 0.9600
C7 H7A 0.9600
C7 H7B 0.9600
C7 H7C 0.9600
C8 H8A 0.9600
C8 H8B 0.9600
C8 H8C 0.9600

loop_
_geom_torsion_atom_site_label_1
_geom_torsion_atom_site_label_2
_geom_torsion_atom_site_label_3
_geom_torsion_atom_site_label_4
_geom_torsion
C3 N1 C1 N2 1.1(3)
C4 N1 C1 N2 176.0(3)
C3 N1 C1 C7 -179.7(3)
C4 N1 C1 C7 -4.8(5)
C2 N2 C1 N1 -0.6(3)
C8 N2 C1 N1 -174.8(3)
C2 N2 C1 C7 -179.7(3)
C8 N2 C1 C7 6.0(5)
C1 N2 C2 C3 -0.2(4)
C8 N2 C2 C3 174.0(3)
N2 C2 C3 N1 0.9(4)
C1 N1 C3 C2 -1.3(4)
C4 N1 C3 C2 -176.2(3)
C1 N1 C4 C5 -80.2(4)
C3 N1 C4 C5 93.9(4)
C6 O1 C5 C4 172.0(3)
N1 C4 C5 O1 -72.9(4)
